data_7048438
loop_
_publ_author_name
'Priyanga, Selvarasu'
'Khamrang, Themmila'
'Velusamy, Marappan'
'Karthi, Sellamuthu'
'Ashokkumar, Balasubramaniem'
'Mayilmurugan, Ramasamy'

_publ_section_title
;
 Coordination geometry-induced optical imaging of l-cysteine in cancer
 cells using imidazopyridine-based copper(ii) complexes.
;
_journal_issue 4
_journal_name_full 'Dalton transactions (Cambridge, England : 2003)'
_journal_page_first 1489
_journal_page_last 1503
_journal_paper_doi 10.1039/c8dt04634d
_journal_volume 48
_journal_year 2019
_chemical_formula_sum 'C43 H40 Cu F6 N8 O8 S2'
_chemical_formula_weight 1038.49
_space_group_crystal_system monoclinic
_space_group_IT_number 15
_space_group_name_Hall '-C 2yc'
_space_group_name_H-M_alt 'C 1 2/c 1'
_symmetry_space_group_name_Hall '-C 2yc'
_symmetry_space_group_name_H-M 'C 1 2/c 1'
_atom_sites_solution_hydrogens geom
_audit_creation_method SHELXL-2013
_audit_update_record
;
2018-03-30 deposited with the CCDC.
2018-12-20 downloaded from the CCDC.
;
_cell_angle_alpha 90
_cell_angle_beta 108.440(6)
_cell_angle_gamma 90
_cell_formula_units_Z 8
_cell_length_a 27.6006(14)
_cell_length_b 15.8879(8)
_cell_length_c 21.9963(12)
_cell_measurement_reflns_used 9333
_cell_measurement_temperature 293(2)
_cell_measurement_theta_max 26.372
_cell_measurement_theta_min 3.223
_cell_volume 9150.5(9)
_computing_structure_refinement 'SHELXL-2013 (Sheldrick, 2013)'
_diffrn_ambient_temperature 293(2)
_diffrn_measured_fraction_theta_full 0.997
_diffrn_measured_fraction_theta_max 0.997
_diffrn_measurement_device_type EOS,Gemini
_diffrn_radiation_type MoK\a
_diffrn_radiation_wavelength 0.71073
_diffrn_reflns_av_R_equivalents 0.0353
_diffrn_reflns_av_unetI/netI 0.0413
_diffrn_reflns_Laue_measured_fraction_full 0.997
_diffrn_reflns_Laue_measured_fraction_max 0.997
_diffrn_reflns_limit_h_max 33
_diffrn_reflns_limit_h_min -34
_diffrn_reflns_limit_k_max 19
_diffrn_reflns_limit_k_min -19
_diffrn_reflns_limit_l_max 27
_diffrn_reflns_limit_l_min -26
_diffrn_reflns_number 29689
_diffrn_reflns_point_group_measured_fraction_full 0.997
_diffrn_reflns_point_group_measured_fraction_max 0.997
_diffrn_reflns_theta_full 26.000
_diffrn_reflns_theta_max 26.372
_diffrn_reflns_theta_min 3.223
_exptl_absorpt_coefficient_mu 0.655
_exptl_crystal_colour blue
_exptl_crystal_density_diffrn 1.508
_exptl_crystal_description needle
_exptl_crystal_F_000 4264
_exptl_crystal_size_max 0.52
_exptl_crystal_size_mid 0.47
_exptl_crystal_size_min 0.39
_refine_diff_density_max 1.279
_refine_diff_density_min -1.090
_refine_diff_density_rms 0.083
_refine_ls_extinction_method none
_refine_ls_goodness_of_fit_ref 1.037
_refine_ls_hydrogen_treatment constr
_refine_ls_matrix_type full
_refine_ls_number_parameters 619
_refine_ls_number_reflns 9333
_refine_ls_number_restraints 0
_refine_ls_restrained_S_all 1.037
_refine_ls_R_factor_all 0.0994
_refine_ls_R_factor_gt 0.0727
_refine_ls_shift/su_max 0.001
_refine_ls_shift/su_mean 0.000
_refine_ls_structure_factor_coef Fsqd
_refine_ls_weighting_details 'w=1/[\s^2^(Fo^2^)+(0.0867P)^2^+39.8610P] where P=(Fo^2^+2Fc^2^)/3'
_refine_ls_weighting_scheme calc
_refine_ls_wR_factor_gt 0.1800
_refine_ls_wR_factor_ref 0.2005
_reflns_Friedel_coverage 0.000
_reflns_number_gt 6904
_reflns_number_total 9333
_reflns_threshold_expression 'I > 2\s(I)'
_cod_data_source_file c8dt04634d2.cif
_cod_data_source_block shelx_CCDC3
_cod_depositor_comments 'Adding full bibliography for 7048435--7048438.cif.'
_cod_database_code 7048438
_shelx_space_group_comment
;
The symmetry employed for this shelxl refinement is uniquely defined
by the following loop, which should always be used as a source of
symmetry information in preference to the above space-group names.
They are only intended as comments.
;
_shelxl_version_number 2013-4

loop_
_space_group_symop_operation_xyz
'x, y, z'
'-x, y, -z+1/2'
'x+1/2, y+1/2, z'
'-x+1/2, y+1/2, -z+1/2'
'-x, -y, -z'
'x, -y, z-1/2'
'-x+1/2, -y+1/2, -z'
'x+1/2, -y+1/2, z-1/2'

loop_
_atom_site_label
_atom_site_type_symbol
_atom_site_fract_x
_atom_site_fract_y
_atom_site_fract_z
_atom_site_U_iso_or_equiv
_atom_site_adp_type
_atom_site_occupancy
_atom_site_site_symmetry_order
_atom_site_calc_flag
_atom_site_refinement_flags_posn
_atom_site_refinement_flags_adp
Cu1 Cu 0.50962(2) 0.25812(3) 0.41446(2) 0.03779(17) Uani 1 1 d . .
S1 S 0.67517(5) 0.22055(9) 0.64528(6) 0.0551(3) Uani 1 1 d . .
N5 N 0.52745(12) 0.1381(2) 0.43164(15) 0.0335(7) Uani 1 1 d . .
N6 N 0.44666(12) 0.2068(2) 0.34790(15) 0.0333(7) Uani 1 1 d . .
N2 N 0.57413(13) 0.3058(2) 0.40276(15) 0.0348(7) Uani 1 1 d . .
N1 N 0.49218(13) 0.3793(2) 0.41242(15) 0.0369(8) Uani 1 1 d . .
F3 F 0.61894(13) 0.3186(2) 0.55603(16) 0.0839(11) Uani 1 1 d . .
N7 N 0.36916(12) 0.1634(2) 0.29649(15) 0.0339(7) Uani 1 1 d . .
N3 N 0.65149(13) 0.3463(2) 0.41037(16) 0.0402(8) Uani 1 1 d . .
O1 O 0.49180(17) 0.2554(2) 0.50355(18) 0.0668(10) Uani 1 1 d . .
O3 O 0.72745(14) 0.2248(3) 0.6834(2) 0.0805(13) Uani 1 1 d . .
F1 F 0.67767(19) 0.3820(2) 0.6267(2) 0.1142(16) Uani 1 1 d . .
C25 C 0.48983(15) 0.0833(2) 0.40285(18) 0.0328(8) Uani 1 1 d . .
C26 C 0.44402(15) 0.1228(2) 0.36117(17) 0.0325(8) Uani 1 1 d . .
C27 C 0.39515(16) 0.0934(2) 0.33057(18) 0.0356(9) Uani 1 1 d . .
C6 C 0.57739(16) 0.3902(2) 0.41594(18) 0.0368(9) Uani 1 1 d . .
O2 O 0.66166(19) 0.1532(3) 0.6014(2) 0.0932(15) Uani 1 1 d . .
C38 C 0.42871(16) 0.3563(3) 0.26221(19) 0.0392(9) Uani 1 1 d . .
H27 H 0.4591 0.3285 0.2654 0.047 Uiso 1 1 calc R U
C7 C 0.62639(17) 0.4174(3) 0.42299(19) 0.0402(9) Uani 1 1 d . .
C21 C 0.57185(16) 0.1093(3) 0.47177(19) 0.0407(9) Uani 1 1 d . .
H39 H 0.5972 0.1477 0.4923 0.049 Uiso 1 1 calc R U
C5 C 0.53116(16) 0.4323(2) 0.41728(18) 0.0361(9) Uani 1 1 d . .
C12 C 0.61824(16) 0.2794(3) 0.39853(18) 0.0366(9) Uani 1 1 d . .
C32 C 0.40139(15) 0.2304(2) 0.30808(18) 0.0340(8) Uani 1 1 d . .
N8 N 0.37078(18) 0.5631(3) 0.2122(2) 0.0611(11) Uani 1 1 d . .
F2 F 0.69499(18) 0.3058(3) 0.5560(2) 0.1160(16) Uani 1 1 d . .
C18 C 0.59282(17) 0.1483(3) 0.33753(19) 0.0412(10) Uani 1 1 d . .
H57 H 0.5621 0.1742 0.3153 0.049 Uiso 1 1 calc R U
C33 C 0.39077(15) 0.3139(2) 0.27980(18) 0.0348(9) Uani 1 1 d . .
C28 C 0.36789(17) 0.0183(3) 0.3278(2) 0.0448(10) Uani 1 1 d . .
H22 H 0.3837 -0.0281 0.3517 0.054 Uiso 1 1 calc R U
C1 C 0.44655(18) 0.4096(3) 0.4111(2) 0.0445(10) Uani 1 1 d . .
H55 H 0.4200 0.3722 0.4079 0.053 Uiso 1 1 calc R U
C13 C 0.62961(16) 0.1939(3) 0.38279(19) 0.0395(9) Uani 1 1 d . .
C36 C 0.37728(18) 0.4821(3) 0.23402(19) 0.0435(10) Uani 1 1 d . .
C34 C 0.34536(17) 0.3570(3) 0.2730(2) 0.0443(10) Uani 1 1 d . .
H31 H 0.3191 0.3304 0.2835 0.053 Uiso 1 1 calc R U
C37 C 0.42245(17) 0.4377(3) 0.24044(19) 0.0413(10) Uani 1 1 d . .
H28 H 0.4487 0.4640 0.2297 0.050 Uiso 1 1 calc R U
C22 C 0.58092(18) 0.0254(3) 0.4834(2) 0.0483(11) Uani 1 1 d . .
H38 H 0.6119 0.0068 0.5115 0.058 Uiso 1 1 calc R U
N4 N 0.6547(2) -0.0572(3) 0.3428(3) 0.0731(14) Uani 1 1 d . .
C24 C 0.49737(18) -0.0025(3) 0.4123(2) 0.0449(10) Uani 1 1 d . .
H36 H 0.4717 -0.0403 0.3916 0.054 Uiso 1 1 calc R U
C35 C 0.33907(18) 0.4394(3) 0.2508(2) 0.0472(11) Uani 1 1 d . .
H30 H 0.3085 0.4670 0.2469 0.057 Uiso 1 1 calc R U
O4 O 0.63961(18) 0.2351(4) 0.6792(2) 0.0943(15) Uani 1 1 d . .
C17 C 0.6005(2) 0.0655(3) 0.3245(2) 0.0496(11) Uani 1 1 d . .
H58 H 0.5749 0.0365 0.2939 0.059 Uiso 1 1 calc R U
C29 C 0.31880(19) 0.0134(3) 0.2907(3) 0.0587(13) Uani 1 1 d . .
H23 H 0.3004 -0.0359 0.2898 0.070 Uiso 1 1 calc R U
C30 C 0.29499(18) 0.0831(3) 0.2529(2) 0.0546(12) Uani 1 1 d . .
H24 H 0.2618 0.0776 0.2252 0.065 Uiso 1 1 calc R U
C14 C 0.67541(17) 0.1530(3) 0.4156(2) 0.0471(10) Uani 1 1 d . .
H61 H 0.7007 0.1818 0.4468 0.057 Uiso 1 1 calc R U
C15 C 0.6833(2) 0.0708(3) 0.4020(2) 0.0534(12) Uani 1 1 d . .
H60 H 0.7142 0.0452 0.4237 0.064 Uiso 1 1 calc R U
C31 C 0.31919(16) 0.1565(3) 0.2562(2) 0.0439(10) Uani 1 1 d . .
H25 H 0.3029 0.2023 0.2319 0.053 Uiso 1 1 calc R U
C2 C 0.4380(2) 0.4940(3) 0.4144(2) 0.0535(12) Uani 1 1 d . .
H54 H 0.4060 0.5138 0.4134 0.064 Uiso 1 1 calc R U
C10 C 0.7270(2) 0.4233(4) 0.4245(3) 0.0610(14) Uani 1 1 d . .
H45 H 0.7604 0.4270 0.4237 0.073 Uiso 1 1 calc R U
C11 C 0.70121(17) 0.3501(3) 0.4084(2) 0.0496(11) Uani 1 1 d . .
H46 H 0.7164 0.3034 0.3963 0.060 Uiso 1 1 calc R U
C16 C 0.6462(2) 0.0245(3) 0.3563(2) 0.0526(12) Uani 1 1 d . .
C8 C 0.6549(2) 0.4926(3) 0.4408(2) 0.0520(12) Uani 1 1 d . .
H43 H 0.6398 0.5405 0.4511 0.062 Uiso 1 1 calc R U
C23 C 0.54344(19) -0.0311(3) 0.4527(2) 0.0535(12) Uani 1 1 d . .
H37 H 0.5492 -0.0886 0.4592 0.064 Uiso 1 1 calc R U
C3 C 0.4771(2) 0.5486(3) 0.4191(2) 0.0567(13) Uani 1 1 d . .
H53 H 0.4718 0.6062 0.4209 0.068 Uiso 1 1 calc R U
C9 C 0.7040(2) 0.4942(3) 0.4427(3) 0.0615(14) Uani 1 1 d . .
H44 H 0.7232 0.5429 0.4561 0.074 Uiso 1 1 calc R U
C41 C 0.6664(2) 0.3116(3) 0.5945(3) 0.0579(13) Uani 1 1 d . .
C4 C 0.5246(2) 0.5187(3) 0.4213(2) 0.0515(12) Uani 1 1 d . .
H52 H 0.5516 0.5556 0.4255 0.062 Uiso 1 1 calc R U
C40 C 0.3226(3) 0.6069(4) 0.2011(3) 0.0765(18) Uani 1 1 d . .
H34A H 0.3199 0.6263 0.2413 0.115 Uiso 1 1 calc R U
H34B H 0.2949 0.5693 0.1814 0.115 Uiso 1 1 calc R U
H34C H 0.3211 0.6542 0.1734 0.115 Uiso 1 1 calc R U
C39 C 0.4130(3) 0.6102(4) 0.2052(3) 0.085(2) Uani 1 1 d . .
H33A H 0.4390 0.6149 0.2461 0.128 Uiso 1 1 calc R U
H33B H 0.4017 0.6654 0.1892 0.128 Uiso 1 1 calc R U
H33C H 0.4267 0.5818 0.1757 0.128 Uiso 1 1 calc R U
C20 C 0.6134(3) -0.1081(4) 0.3028(4) 0.093(2) Uani 1 1 d . .
H64A H 0.5854 -0.1073 0.3198 0.139 Uiso 1 1 calc R U
H64B H 0.6250 -0.1650 0.3021 0.139 Uiso 1 1 calc R U
H64C H 0.6024 -0.0859 0.2601 0.139 Uiso 1 1 calc R U
C19 C 0.7030(3) -0.0983(4) 0.3726(4) 0.109(3) Uani 1 1 d . .
H63A H 0.7085 -0.1043 0.4177 0.164 Uiso 1 1 calc R U
H63B H 0.7301 -0.0652 0.3661 0.164 Uiso 1 1 calc R U
H63C H 0.7027 -0.1529 0.3538 0.164 Uiso 1 1 calc R U
O8 O 0.53887(16) 0.1974(3) 0.6233(2) 0.0785(12) Uani 1 1 d . .
H8 H 0.5695 0.2058 0.6407 0.118 Uiso 1 1 calc R U
C43 C 0.5122(3) 0.2201(5) 0.6649(3) 0.095(2) Uani 1 1 d . .
H43A H 0.5279 0.1945 0.7059 0.143 Uiso 1 1 calc R U
H43B H 0.4775 0.2012 0.6478 0.143 Uiso 1 1 calc R U
H43C H 0.5128 0.2802 0.6696 0.143 Uiso 1 1 calc R U
S2 S 0.63608(7) 0.73683(12) 0.47565(13) 0.0938(6) Uani 1 1 d . .
O6 O 0.6026(3) 0.6806(5) 0.4856(5) 0.173(4) Uani 1 1 d . .
O7 O 0.6695(3) 0.7020(5) 0.4440(4) 0.174(4) Uani 1 1 d . .
O5 O 0.6165(4) 0.8110(6) 0.4433(5) 0.224(5) Uani 1 1 d . .
F5 F 0.7077(4) 0.8243(9) 0.5409(5) 0.323(9) Uani 1 1 d . .
F4 F 0.6469(6) 0.8092(9) 0.5769(6) 0.339(8) Uani 1 1 d . .
C42 C 0.6683(12) 0.7686(15) 0.5412(9) 0.334(17) Uani 1 1 d . .
F6 F 0.6956(5) 0.7172(14) 0.5833(7) 0.416(12) Uani 1 1 d . .

loop_
_atom_site_aniso_label
_atom_site_aniso_U_11
_atom_site_aniso_U_22
_atom_site_aniso_U_33
_atom_site_aniso_U_23
_atom_site_aniso_U_13
_atom_site_aniso_U_12
Cu1 0.0367(3) 0.0266(3) 0.0461(3) 0.0001(2) 0.0074(2) 0.0019(2)
S1 0.0422(6) 0.0585(7) 0.0522(7) 0.0062(6) -0.0027(5) -0.0088(6)
N5 0.0333(17) 0.0306(17) 0.0325(16) 0.0013(13) 0.0046(14) 0.0031(14)
N6 0.0320(17) 0.0299(16) 0.0346(17) 0.0001(13) 0.0056(14) 0.0026(14)
N2 0.0385(19) 0.0304(17) 0.0341(17) -0.0012(13) 0.0094(14) -0.0007(14)
N1 0.0430(19) 0.0314(17) 0.0346(17) 0.0001(13) 0.0099(15) 0.0033(15)
F3 0.072(2) 0.092(3) 0.068(2) 0.0179(18) -0.0062(17) 0.0198(19)
N7 0.0283(16) 0.0392(18) 0.0328(16) 0.0012(13) 0.0075(13) 0.0013(14)
N3 0.0392(19) 0.0400(19) 0.0376(18) 0.0026(15) 0.0070(15) -0.0038(16)
O1 0.094(3) 0.062(2) 0.056(2) 0.0097(17) 0.042(2) 0.021(2)
O3 0.047(2) 0.090(3) 0.079(3) 0.008(2) -0.0157(19) -0.006(2)
F1 0.134(4) 0.052(2) 0.122(3) -0.004(2) -0.008(3) -0.002(2)
C25 0.033(2) 0.032(2) 0.0317(19) -0.0002(15) 0.0088(16) 0.0035(16)
C26 0.038(2) 0.0275(18) 0.0302(18) -0.0019(15) 0.0084(16) 0.0009(16)
C27 0.037(2) 0.035(2) 0.034(2) 0.0003(16) 0.0107(17) 0.0035(17)
C6 0.046(2) 0.031(2) 0.0300(19) 0.0005(15) 0.0070(17) -0.0035(18)
O2 0.098(3) 0.061(3) 0.091(3) -0.010(2) -0.012(3) -0.010(2)
C38 0.035(2) 0.047(2) 0.035(2) 0.0006(18) 0.0109(17) 0.0062(18)
C7 0.049(2) 0.034(2) 0.032(2) 0.0034(16) 0.0045(18) -0.0034(19)
C21 0.039(2) 0.042(2) 0.036(2) 0.0024(17) 0.0055(18) 0.0020(19)
C5 0.046(2) 0.032(2) 0.0295(19) 0.0012(15) 0.0105(17) 0.0014(18)
C12 0.036(2) 0.039(2) 0.0317(19) 0.0016(16) 0.0048(17) 0.0003(17)
C32 0.033(2) 0.034(2) 0.034(2) 0.0011(16) 0.0099(16) 0.0030(16)
N8 0.073(3) 0.040(2) 0.066(3) 0.0140(19) 0.017(2) 0.006(2)
F2 0.109(3) 0.153(4) 0.103(3) 0.049(3) 0.059(3) 0.016(3)
C18 0.041(2) 0.047(2) 0.035(2) -0.0020(18) 0.0114(18) -0.0040(19)
C33 0.033(2) 0.036(2) 0.0328(19) 0.0032(16) 0.0068(16) 0.0022(16)
C28 0.043(2) 0.039(2) 0.049(2) 0.0045(19) 0.009(2) -0.0046(19)
C1 0.049(3) 0.041(2) 0.043(2) -0.0015(18) 0.013(2) 0.005(2)
C13 0.041(2) 0.040(2) 0.037(2) -0.0032(17) 0.0111(18) 0.0008(18)
C36 0.053(3) 0.041(2) 0.033(2) 0.0030(17) 0.0090(19) 0.003(2)
C34 0.038(2) 0.044(2) 0.052(3) 0.009(2) 0.016(2) 0.0043(19)
C37 0.042(2) 0.046(2) 0.037(2) 0.0044(18) 0.0139(18) -0.004(2)
C22 0.044(2) 0.047(3) 0.050(3) 0.011(2) 0.008(2) 0.012(2)
N4 0.097(4) 0.041(2) 0.090(3) -0.007(2) 0.040(3) 0.007(2)
C24 0.046(2) 0.028(2) 0.057(3) -0.0006(18) 0.011(2) 0.0013(18)
C35 0.043(2) 0.043(2) 0.055(3) 0.009(2) 0.014(2) 0.013(2)
O4 0.069(3) 0.145(5) 0.073(3) 0.014(3) 0.028(2) -0.018(3)
C17 0.061(3) 0.046(3) 0.044(2) -0.008(2) 0.020(2) -0.010(2)
C29 0.048(3) 0.053(3) 0.071(3) 0.001(2) 0.012(3) -0.016(2)
C30 0.034(2) 0.063(3) 0.060(3) 0.000(2) 0.005(2) -0.008(2)
C14 0.039(2) 0.051(3) 0.049(3) -0.002(2) 0.012(2) 0.001(2)
C15 0.052(3) 0.049(3) 0.061(3) 0.006(2) 0.021(2) 0.014(2)
C31 0.030(2) 0.053(3) 0.043(2) 0.0048(19) 0.0045(18) 0.0042(19)
C2 0.063(3) 0.045(3) 0.053(3) -0.002(2) 0.020(2) 0.020(2)
C10 0.044(3) 0.070(4) 0.063(3) 0.010(3) 0.008(2) -0.019(3)
C11 0.039(2) 0.055(3) 0.051(3) 0.006(2) 0.009(2) -0.003(2)
C16 0.069(3) 0.042(2) 0.057(3) -0.003(2) 0.035(3) 0.000(2)
C8 0.060(3) 0.041(2) 0.047(3) 0.003(2) 0.006(2) -0.013(2)
C23 0.055(3) 0.033(2) 0.068(3) 0.008(2) 0.013(2) 0.012(2)
C3 0.073(4) 0.033(2) 0.064(3) -0.002(2) 0.021(3) 0.013(2)
C9 0.060(3) 0.050(3) 0.065(3) 0.004(2) 0.007(3) -0.020(3)
C41 0.056(3) 0.057(3) 0.058(3) 0.003(2) 0.014(3) 0.001(2)
C4 0.071(3) 0.032(2) 0.052(3) -0.0005(19) 0.020(2) -0.003(2)
C40 0.105(5) 0.049(3) 0.076(4) 0.014(3) 0.030(4) 0.026(3)
C39 0.108(5) 0.049(3) 0.094(5) 0.013(3) 0.025(4) -0.015(3)
C20 0.136(7) 0.046(3) 0.110(5) -0.021(3) 0.059(5) -0.018(4)
C19 0.122(7) 0.062(4) 0.152(8) 0.008(4) 0.054(6) 0.037(4)
O8 0.061(2) 0.104(3) 0.068(2) -0.004(2) 0.016(2) -0.020(2)
C43 0.087(5) 0.127(6) 0.073(4) -0.010(4) 0.027(4) -0.003(5)
S2 0.0665(10) 0.0675(11) 0.149(2) -0.0116(11) 0.0367(11) -0.0083(8)
O6 0.198(8) 0.125(5) 0.259(9) -0.066(6) 0.161(7) -0.074(5)
O7 0.188(7) 0.168(7) 0.230(8) -0.094(6) 0.157(7) -0.040(6)
O5 0.242(11) 0.187(8) 0.258(11) 0.130(8) 0.098(9) 0.097(8)
F5 0.298(12) 0.50(2) 0.213(9) -0.182(12) 0.143(9) -0.299(14)
F4 0.425(18) 0.429(18) 0.251(11) -0.162(12) 0.232(13) -0.065(15)
C42 0.58(4) 0.37(3) 0.182(14) 0.141(16) 0.30(2) 0.31(3)
F6 0.263(14) 0.72(3) 0.247(13) 0.218(18) 0.054(10) 0.234(18)

loop_
_atom_type_symbol
_atom_type_description
_atom_type_scat_dispersion_real
_atom_type_scat_dispersion_imag
_atom_type_scat_source
C C 0.0033 0.0016 'International Tables Vol C Tables 4.2.6.8 and 6.1.1.4'
H H 0.0000 0.0000 'International Tables Vol C Tables 4.2.6.8 and 6.1.1.4'
Cu Cu 0.3201 1.2651 'International Tables Vol C Tables 4.2.6.8 and 6.1.1.4'
F F 0.0171 0.0103 'International Tables Vol C Tables 4.2.6.8 and 6.1.1.4'
N N 0.0061 0.0033 'International Tables Vol C Tables 4.2.6.8 and 6.1.1.4'
O O 0.0106 0.0060 'International Tables Vol C Tables 4.2.6.8 and 6.1.1.4'
S S 0.1246 0.1234 'International Tables Vol C Tables 4.2.6.8 and 6.1.1.4'

loop_
_geom_angle_atom_site_label_1
_geom_angle_atom_site_label_2
_geom_angle_atom_site_label_3
_geom_angle
N5 Cu1 N1 170.43(13)
N5 Cu1 N2 102.08(14)
N1 Cu1 N2 81.43(14)
N5 Cu1 N6 81.76(13)
N1 Cu1 N6 102.98(13)
N2 Cu1 N6 129.61(13)
N5 Cu1 O1 85.50(13)
N1 Cu1 O1 85.25(13)
N2 Cu1 O1 125.66(15)
N6 Cu1 O1 104.70(15)
O2 S1 O3 116.1(3)
O2 S1 O4 113.8(3)
O3 S1 O4 114.9(3)
O2 S1 C41 103.3(3)
O3 S1 C41 103.9(3)
O4 S1 C41 102.5(3)
C21 N5 C25 119.7(3)
C21 N5 Cu1 125.0(3)
C25 N5 Cu1 115.1(3)
C32 N6 C26 108.1(3)
C32 N6 Cu1 139.8(3)
C26 N6 Cu1 108.9(2)
C12 N2 C6 109.0(3)
C12 N2 Cu1 139.4(3)
C6 N2 Cu1 109.9(3)
C1 N1 C5 120.0(4)
C1 N1 Cu1 124.7(3)
C5 N1 Cu1 115.1(3)
C32 N7 C31 129.8(4)
C32 N7 C27 109.0(3)
C31 N7 C27 121.0(4)
C12 N3 C11 129.4(4)
C12 N3 C7 108.6(4)
C11 N3 C7 121.9(4)
N5 C25 C24 120.5(4)
N5 C25 C26 113.9(3)
C24 C25 C26 125.5(4)
N6 C26 C27 109.5(3)
N6 C26 C25 117.5(3)
C27 C26 C25 133.1(4)
C26 C27 C28 137.3(4)
C26 C27 N7 104.3(3)
C28 C27 N7 118.3(4)
N2 C6 C7 109.1(4)
N2 C6 C5 117.2(4)
C7 C6 C5 133.7(4)
C37 C38 C33 121.9(4)
C37 C38 H27 119.1
C33 C38 H27 119.1
C6 C7 N3 104.7(3)
C6 C7 C8 137.2(4)
N3 C7 C8 118.0(4)
N5 C21 C22 122.0(4)
N5 C21 H39 119.0
C22 C21 H39 119.0
N1 C5 C4 120.4(4)
N1 C5 C6 113.4(3)
C4 C5 C6 126.2(4)
N2 C12 N3 108.5(4)
N2 C12 C13 125.8(4)
N3 C12 C13 125.7(4)
N6 C32 N7 109.0(3)
N6 C32 C33 123.8(4)
N7 C32 C33 127.1(4)
C36 N8 C39 120.6(5)
C36 N8 C40 121.4(5)
C39 N8 C40 117.7(5)
C17 C18 C13 121.6(4)
C17 C18 H57 119.2
C13 C18 H57 119.2
C34 C33 C38 117.4(4)
C34 C33 C32 123.1(4)
C38 C33 C32 119.3(4)
C29 C28 C27 120.0(4)
C29 C28 H22 120.0
C27 C28 H22 120.0
N1 C1 C2 121.9(5)
N1 C1 H55 119.1
C2 C1 H55 119.1
C18 C13 C14 117.8(4)
C18 C13 C12 119.6(4)
C14 C13 C12 122.4(4)
N8 C36 C35 121.6(4)
N8 C36 C37 121.6(4)
C35 C36 C37 116.8(4)
C35 C34 C33 120.6(4)
C35 C34 H31 119.7
C33 C34 H31 119.7
C38 C37 C36 121.3(4)
C38 C37 H28 119.3
C36 C37 H28 119.3
C21 C22 C23 118.7(4)
C21 C22 H38 120.6
C23 C22 H38 120.6
C16 N4 C19 122.0(6)
C16 N4 C20 120.3(5)
C19 N4 C20 117.4(5)
C23 C24 C25 119.0(4)
C23 C24 H36 120.5
C25 C24 H36 120.5
C34 C35 C36 122.0(4)
C34 C35 H30 119.0
C36 C35 H30 119.0
C18 C17 C16 121.1(4)
C18 C17 H58 119.4
C16 C17 H58 119.4
C28 C29 C30 120.2(5)
C28 C29 H23 119.9
C30 C29 H23 119.9
C31 C30 C29 121.4(4)
C31 C30 H24 119.3
C29 C30 H24 119.3
C15 C14 C13 120.6(4)
C15 C14 H61 119.7
C13 C14 H61 119.7
C14 C15 C16 121.8(5)
C14 C15 H60 119.1
C16 C15 H60 119.1
C30 C31 N7 118.8(4)
C30 C31 H25 120.6
N7 C31 H25 120.6
C3 C2 C1 118.8(5)
C3 C2 H54 120.6
C1 C2 H54 120.6
C11 C10 C9 120.9(5)
C11 C10 H45 119.5
C9 C10 H45 119.5
C10 C11 N3 118.3(5)
C10 C11 H46 120.9
N3 C11 H46 120.9
N4 C16 C17 121.7(5)
N4 C16 C15 121.2(5)
C17 C16 C15 117.1(4)
C9 C8 C7 119.5(5)
C9 C8 H43 120.3
C7 C8 H43 120.3
C22 C23 C24 120.0(4)
C22 C23 H37 120.0
C24 C23 H37 120.0
C2 C3 C4 120.3(4)
C2 C3 H53 119.9
C4 C3 H53 119.9
C8 C9 C10 121.1(5)
C8 C9 H44 119.5
C10 C9 H44 119.5
F1 C41 F3 107.0(5)
F1 C41 F2 108.5(5)
F3 C41 F2 105.5(5)
F1 C41 S1 112.9(4)
F3 C41 S1 112.2(4)
F2 C41 S1 110.5(4)
C3 C4 C5 118.6(5)
C3 C4 H52 120.7
C5 C4 H52 120.7
N8 C40 H34A 109.5
N8 C40 H34B 109.5
H34A C40 H34B 109.5
N8 C40 H34C 109.5
H34A C40 H34C 109.5
H34B C40 H34C 109.5
N8 C39 H33A 109.5
N8 C39 H33B 109.5
H33A C39 H33B 109.5
N8 C39 H33C 109.5
H33A C39 H33C 109.5
H33B C39 H33C 109.5
N4 C20 H64A 109.5
N4 C20 H64B 109.5
H64A C20 H64B 109.5
N4 C20 H64C 109.5
H64A C20 H64C 109.5
H64B C20 H64C 109.5
N4 C19 H63A 109.5
N4 C19 H63B 109.5
H63A C19 H63B 109.5
N4 C19 H63C 109.5
H63A C19 H63C 109.5
H63B C19 H63C 109.5
C43 O8 H8 109.5
O8 C43 H43A 109.5
O8 C43 H43B 109.5
H43A C43 H43B 109.5
O8 C43 H43C 109.5
H43A C43 H43C 109.5
H43B C43 H43C 109.5
O6 S2 O5 117.8(7)
O6 S2 O7 113.6(5)
O5 S2 O7 106.5(6)
O6 S2 C42 106.9(10)
O5 S2 C42 102.6(9)
O7 S2 C42 108.4(8)
F6 C42 F4 98.9(12)
F6 C42 F5 97(3)
F4 C42 F5 101(2)
F6 C42 S2 120(2)
F4 C42 S2 120(2)
F5 C42 S2 115.3(8)

loop_
_geom_bond_atom_site_label_1
_geom_bond_atom_site_label_2
_geom_bond_distance
Cu1 N5 1.976(3)
Cu1 N1 1.982(3)
Cu1 N2 2.024(3)
Cu1 N6 2.054(3)
Cu1 O1 2.167(3)
S1 O2 1.409(4)
S1 O3 1.423(4)
S1 O4 1.428(5)
S1 C41 1.797(5)
N5 C21 1.344(5)
N5 C25 1.349(5)
N6 C32 1.333(5)
N6 C26 1.374(5)
N2 C12 1.318(5)
N2 C6 1.370(5)
N1 C1 1.340(6)
N1 C5 1.343(5)
F3 C41 1.320(6)
N7 C32 1.358(5)
N7 C31 1.388(5)
N7 C27 1.405(5)
N3 C12 1.374(5)
N3 C11 1.387(6)
N3 C7 1.399(6)
F1 C41 1.309(6)
C25 C24 1.385(6)
C25 C26 1.449(5)
C26 C27 1.384(6)
C27 C28 1.401(6)
C6 C7 1.381(6)
C6 C5 1.449(6)
C38 C37 1.371(6)
C38 C33 1.399(6)
C38 H27 0.9300
C7 C8 1.416(6)
C21 C22 1.366(6)
C21 H39 0.9300
C5 C4 1.391(6)
C12 C13 1.461(6)
C32 C33 1.456(5)
N8 C36 1.367(6)
N8 C39 1.433(8)
N8 C40 1.452(7)
F2 C41 1.330(7)
C18 C17 1.378(6)
C18 C13 1.381(6)
C18 H57 0.9300
C33 C34 1.394(6)
C28 C29 1.345(6)
C28 H22 0.9300
C1 C2 1.367(6)
C1 H55 0.9300
C13 C14 1.401(6)
C36 C35 1.398(6)
C36 C37 1.400(6)
C34 C35 1.389(6)
C34 H31 0.9300
C37 H28 0.9300
C22 C23 1.374(7)
C22 H38 0.9300
N4 C16 1.368(6)
N4 C19 1.443(9)
N4 C20 1.448(8)
C24 C23 1.378(6)
C24 H36 0.9300
C35 H30 0.9300
C17 C16 1.394(7)
C17 H58 0.9300
C29 C30 1.415(7)
C29 H23 0.9300
C30 C31 1.336(7)
C30 H24 0.9300
C14 C15 1.373(7)
C14 H61 0.9300
C15 C16 1.396(7)
C15 H60 0.9300
C31 H25 0.9300
C2 C3 1.363(7)
C2 H54 0.9300
C10 C11 1.352(7)
C10 C9 1.412(8)
C10 H45 0.9300
C11 H46 0.9300
C8 C9 1.343(7)
C8 H43 0.9300
C23 H37 0.9300
C3 C4 1.380(7)
C3 H53 0.9300
C9 H44 0.9300
C4 H52 0.9300
C40 H34A 0.9600
C40 H34B 0.9600
C40 H34C 0.9600
C39 H33A 0.9600
C39 H33B 0.9600
C39 H33C 0.9600
C20 H64A 0.9600
C20 H64B 0.9600
C20 H64C 0.9600
C19 H63A 0.9600
C19 H63B 0.9600
C19 H63C 0.9600
O8 C43 1.390(8)
O8 H8 0.8200
C43 H43A 0.9600
C43 H43B 0.9600
C43 H43C 0.9600
S2 O6 1.352(6)
S2 O5 1.394(7)
S2 O7 1.430(6)
S2 C42 1.52(3)
F5 C42 1.40(3)
F4 C42 1.294(13)
C42 F6 1.286(17)

loop_
_geom_torsion_atom_site_label_1
_geom_torsion_atom_site_label_2
_geom_torsion_atom_site_label_3
_geom_torsion_atom_site_label_4
_geom_torsion
C21 N5 C25 C24 -2.7(6)
Cu1 N5 C25 C24 -178.7(3)
C21 N5 C25 C26 179.7(3)
Cu1 N5 C25 C26 3.7(4)
C32 N6 C26 C27 -2.1(4)
Cu1 N6 C26 C27 161.8(3)
C32 N6 C26 C25 178.7(3)
Cu1 N6 C26 C25 -17.4(4)
N5 C25 C26 N6 9.9(5)
C24 C25 C26 N6 -167.6(4)
N5 C25 C26 C27 -169.0(4)
C24 C25 C26 C27 13.5(7)
N6 C26 C27 C28 -175.4(5)
C25 C26 C27 C28 3.6(8)
N6 C26 C27 N7 2.0(4)
C25 C26 C27 N7 -179.0(4)
C32 N7 C27 C26 -1.2(4)
C31 N7 C27 C26 175.9(4)
C32 N7 C27 C28 176.8(4)
C31 N7 C27 C28 -6.1(6)
C12 N2 C6 C7 -2.6(4)
Cu1 N2 C6 C7 165.6(3)
C12 N2 C6 C5 175.1(3)
Cu1 N2 C6 C5 -16.6(4)
N2 C6 C7 N3 2.8(4)
C5 C6 C7 N3 -174.5(4)
N2 C6 C7 C8 -174.3(5)
C5 C6 C7 C8 8.4(8)
C12 N3 C7 C6 -2.0(4)
C11 N3 C7 C6 175.5(4)
C12 N3 C7 C8 175.8(4)
C11 N3 C7 C8 -6.7(6)
C25 N5 C21 C22 1.7(6)
Cu1 N5 C21 C22 177.3(3)
C1 N1 C5 C4 0.3(6)
Cu1 N1 C5 C4 -175.1(3)
C1 N1 C5 C6 -178.1(3)
Cu1 N1 C5 C6 6.5(4)
N2 C6 C5 N1 7.3(5)
C7 C6 C5 N1 -175.7(4)
N2 C6 C5 C4 -171.1(4)
C7 C6 C5 C4 6.0(7)
C6 N2 C12 N3 1.3(4)
Cu1 N2 C12 N3 -161.6(3)
C6 N2 C12 C13 -177.7(4)
Cu1 N2 C12 C13 19.4(7)
C11 N3 C12 N2 -176.8(4)
C7 N3 C12 N2 0.4(4)
C11 N3 C12 C13 2.2(7)
C7 N3 C12 C13 179.4(4)
C26 N6 C32 N7 1.3(4)
Cu1 N6 C32 N7 -154.7(3)
C26 N6 C32 C33 -175.5(4)
Cu1 N6 C32 C33 28.5(7)
C31 N7 C32 N6 -176.8(4)
C27 N7 C32 N6 -0.1(4)
C31 N7 C32 C33 -0.1(7)
C27 N7 C32 C33 176.6(4)
C37 C38 C33 C34 1.4(6)
C37 C38 C33 C32 -174.4(4)
N6 C32 C33 C34 -139.4(4)
N7 C32 C33 C34 44.4(6)
N6 C32 C33 C38 36.2(6)
N7 C32 C33 C38 -140.0(4)
C26 C27 C28 C29 -179.6(5)
N7 C27 C28 C29 3.2(7)
C5 N1 C1 C2 0.3(6)
Cu1 N1 C1 C2 175.2(3)
C17 C18 C13 C14 -0.2(6)
C17 C18 C13 C12 -175.3(4)
N2 C12 C13 C18 37.9(6)
N3 C12 C13 C18 -141.0(4)
N2 C12 C13 C14 -137.0(5)
N3 C12 C13 C14 44.2(6)
C39 N8 C36 C35 169.7(5)
C40 N8 C36 C35 -4.3(7)
C39 N8 C36 C37 -10.5(7)
C40 N8 C36 C37 175.5(5)
C38 C33 C34 C35 -1.2(6)
C32 C33 C34 C35 174.4(4)
C33 C38 C37 C36 -0.8(6)
N8 C36 C37 C38 -179.8(4)
C35 C36 C37 C38 -0.1(6)
N5 C21 C22 C23 0.3(7)
N5 C25 C24 C23 1.6(7)
C26 C25 C24 C23 178.9(4)
C33 C34 C35 C36 0.4(7)
N8 C36 C35 C34 180.0(4)
C37 C36 C35 C34 0.3(7)
C13 C18 C17 C16 -0.5(7)
C27 C28 C29 C30 1.8(8)
C28 C29 C30 C31 -4.4(8)
C18 C13 C14 C15 1.0(7)
C12 C13 C14 C15 176.0(4)
C13 C14 C15 C16 -1.2(7)
C29 C30 C31 N7 1.6(8)
C32 N7 C31 C30 -179.9(4)
C27 N7 C31 C30 3.7(6)
N1 C1 C2 C3 -0.1(7)
C9 C10 C11 N3 -0.2(7)
C12 N3 C11 C10 -177.5(4)
C7 N3 C11 C10 5.6(6)
C19 N4 C16 C17 176.0(6)
C20 N4 C16 C17 -10.6(8)
C19 N4 C16 C15 -2.9(9)
C20 N4 C16 C15 170.5(5)
C18 C17 C16 N4 -178.6(5)
C18 C17 C16 C15 0.4(7)
C14 C15 C16 N4 179.4(5)
C14 C15 C16 C17 0.5(7)
C6 C7 C8 C9 179.3(5)
N3 C7 C8 C9 2.4(6)
C21 C22 C23 C24 -1.4(8)
C25 C24 C23 C22 0.5(7)
C1 C2 C3 C4 -0.7(7)
C7 C8 C9 C10 2.8(7)
C11 C10 C9 C8 -4.0(8)
O2 S1 C41 F1 -179.4(5)
O3 S1 C41 F1 -57.8(5)
O4 S1 C41 F1 62.1(5)
O2 S1 C41 F3 59.7(5)
O3 S1 C41 F3 -178.8(4)
O4 S1 C41 F3 -58.9(5)
O2 S1 C41 F2 -57.7(5)
O3 S1 C41 F2 63.9(5)
O4 S1 C41 F2 -176.2(4)
C2 C3 C4 C5 1.3(7)
N1 C5 C4 C3 -1.1(6)
C6 C5 C4 C3 177.1(4)
O6 S2 C42 F6 60(2)
O5 S2 C42 F6 -175.1(19)
O7 S2 C42 F6 -63(2)
O6 S2 C42 F4 -62.7(19)
O5 S2 C42 F4 62(2)
O7 S2 C42 F4 174.4(16)
O6 S2 C42 F5 176.2(12)
O5 S2 C42 F5 -59.2(14)
O7 S2 C42 F5 53.3(15)
